data_4087174
loop_
_publ_author_name
'Morgan, Matthew M.'
'Patrick, Evan A.'
'Rautiainen, J. Mikko'
'Tuononen, Heikki M.'
'Piers, Warren E.'
'Spasyuk, Denis M.'

_publ_section_title
;
 Zirconocene-Based Methods for the Preparation of BN-Indenes: Application
 to the Synthesis of
 1,5-Dibora-4a,8a-diaza-1,2,3,5,6,7-hexaaryl-4,8-dimethyl-s-indacenes
;
_journal_name_full Organometallics
_journal_paper_doi 10.1021/acs.organomet.7b00051
_journal_year 2017
_chemical_formula_moiety 'C62 H68 B2 N2'
_chemical_formula_sum 'C62 H68 B2 N2'
_chemical_formula_weight 862.80
_space_group_crystal_system triclinic
_space_group_IT_number 2
_space_group_name_Hall '-P 1'
_space_group_name_H-M_alt 'P -1'
_symmetry_space_group_name_Hall '-P 1'
_symmetry_space_group_name_H-M 'P -1'
_atom_sites_solution_hydrogens geom
_audit_creation_method SHELXL-2014/6
_cell_angle_alpha 88.301(2)
_cell_angle_beta 79.2670(10)
_cell_angle_gamma 68.171(2)
_cell_formula_units_Z 2
_cell_length_a 10.8060(4)
_cell_length_b 12.3580(3)
_cell_length_c 21.0340(7)
_cell_measurement_reflns_used 10126
_cell_measurement_temperature 153(2)
_cell_measurement_theta_max 27.485
_cell_measurement_theta_min 0.998
_cell_volume 2559.46(15)
_computing_cell_refinement 'Bruker SAINT'
_computing_data_collection 'Bruker APEX2'
_computing_data_reduction 'Bruker SAINT'
_computing_molecular_graphics 'Bruker SHELXTL'
_computing_publication_material 'LinXTL v. 5.8.3 (Spasyuk, 2009)'
_computing_structure_refinement 'SHELXL-97 (Sheldrick, 2008)'
_computing_structure_solution 'SHELXS-97 (Sheldrick, 2008)'
_diffrn_ambient_temperature 153(2)
_diffrn_measured_fraction_theta_full 0.967
_diffrn_measured_fraction_theta_max 0.992
_diffrn_measurement_device_type 'Bruker APEX-II CCD'
_diffrn_measurement_method '\f and \w scans'
_diffrn_radiation_type MoK\a
_diffrn_radiation_wavelength 0.71073
_diffrn_reflns_av_R_equivalents 0.0427
_diffrn_reflns_av_unetI/netI 0.0508
_diffrn_reflns_Laue_measured_fraction_full 0.967
_diffrn_reflns_Laue_measured_fraction_max 0.992
_diffrn_reflns_limit_h_max 12
_diffrn_reflns_limit_h_min -12
_diffrn_reflns_limit_k_max 14
_diffrn_reflns_limit_k_min -14
_diffrn_reflns_limit_l_max 24
_diffrn_reflns_limit_l_min -24
_diffrn_reflns_number 16471
_diffrn_reflns_point_group_measured_fraction_full 0.967
_diffrn_reflns_point_group_measured_fraction_max 0.992
_diffrn_reflns_theta_full 25.242
_diffrn_reflns_theta_max 25.000
_diffrn_reflns_theta_min 1.777
_exptl_absorpt_coefficient_mu 0.063
_exptl_absorpt_correction_T_max 0.994
_exptl_absorpt_correction_T_min 0.992
_exptl_absorpt_correction_type multi-scan
_exptl_absorpt_process_details 'Sadabs (Sheldrick, 1996)'
_exptl_crystal_colour Yellow
_exptl_crystal_density_diffrn 1.120
_exptl_crystal_density_method 'not measured'
_exptl_crystal_description plate
_exptl_crystal_F_000 928
_exptl_crystal_size_max 0.2
_exptl_crystal_size_mid 0.1
_exptl_crystal_size_min 0.1
_refine_diff_density_max 0.758
_refine_diff_density_min -0.393
_refine_diff_density_rms 0.103
_refine_ls_extinction_method none
_refine_ls_goodness_of_fit_ref 1.152
_refine_ls_hydrogen_treatment constr
_refine_ls_matrix_type full
_refine_ls_number_parameters 609
_refine_ls_number_reflns 8951
_refine_ls_number_restraints 0
_refine_ls_restrained_S_all 1.152
_refine_ls_R_factor_all 0.1066
_refine_ls_R_factor_gt 0.0714
_refine_ls_shift/su_max 0.000
_refine_ls_shift/su_mean 0.000
_refine_ls_structure_factor_coef Fsqd
_refine_ls_weighting_details 'w=1/[\s^2^(Fo^2^)+(0.1093P)^2^+2.7885P] where P=(Fo^2^+2Fc^2^)/3'
_refine_ls_weighting_scheme calc
_refine_ls_wR_factor_gt 0.1933
_refine_ls_wR_factor_ref 0.2449
_reflns_Friedel_coverage 0.000
_reflns_number_gt 6611
_reflns_number_total 8951
_reflns_threshold_expression 'I > 2\s(I)'
_cod_data_source_file om7b00051_si_002.cif
_cod_data_source_block shelxl_a
_cod_depositor_comments
;

2020-10-10
Z value and formula fixed to values more according to usual
chemical conventions.                 miguel
;
_cod_original_formula_sum 'C31 H34 B N'
_cod_original_formula_weight 431.40
_cod_original_formula_units_Z 4
_cod_database_code 4087174
_shelx_space_group_comment
;
The symmetry employed for this shelxl refinement is uniquely defined
by the following loop, which should always be used as a source of
symmetry information in preference to the above space-group names.
They are only intended as comments.
;
_shelxl_version_number 2014/6

loop_
_space_group_symop_operation_xyz
'x, y, z'
'-x, -y, -z'

loop_
_atom_site_label
_atom_site_type_symbol
_atom_site_fract_x
_atom_site_fract_y
_atom_site_fract_z
_atom_site_U_iso_or_equiv
_atom_site_adp_type
_atom_site_occupancy
_atom_site_site_symmetry_order
_atom_site_calc_flag
_atom_site_refinement_flags_posn
_atom_site_refinement_flags_adp
N1 N 0.2258(3) 0.3092(2) 0.43120(12) 0.0228(6) Uani 1 1 d . .
N2 N 0.2254(3) 0.4854(2) 0.34467(12) 0.0244(6) Uani 1 1 d . .
C17 C 0.2153(3) 0.2783(3) 0.61272(15) 0.0252(7) Uani 1 1 d . .
C11 C 0.2363(3) 0.1059(3) 0.48883(15) 0.0258(7) Uani 1 1 d . .
C27 C 0.2393(3) 0.5056(3) 0.56114(15) 0.0250(7) Uani 1 1 d . .
C4 C 0.2190(3) 0.5055(3) 0.41062(15) 0.0248(7) Uani 1 1 d . .
C7 C 0.2210(3) 0.3773(2) 0.32387(14) 0.0233(6) Uani 1 1 d . .
C8 C 0.2244(3) 0.2918(3) 0.36579(15) 0.0245(7) Uani 1 1 d . .
C2 C 0.2185(3) 0.4167(3) 0.52213(14) 0.0239(7) Uani 1 1 d . .
C3 C 0.2208(3) 0.4206(2) 0.45260(15) 0.0236(6) Uani 1 1 d . .
C30 C 0.2863(3) 0.6654(3) 0.63827(15) 0.0271(7) Uani 1 1 d . .
C18 C 0.2968(3) 0.1662(3) 0.62696(16) 0.0300(7) Uani 1 1 d . .
H18 H 0.3490 0.1125 0.5931 0.036 Uiso 1 1 calc R U
C29 C 0.1569(3) 0.6811(3) 0.62950(15) 0.0295(7) Uani 1 1 d . .
H29 H 0.0838 0.7457 0.6495 0.035 Uiso 1 1 calc R U
C20 C 0.2246(3) 0.2084(3) 0.74263(15) 0.0282(7) Uani 1 1 d . .
C53 C 0.2266(3) 0.2859(3) 0.21182(15) 0.0258(7) Uani 1 1 d . .
C6 C 0.2213(3) 0.3826(3) 0.25442(15) 0.0251(7) Uani 1 1 d . .
C28 C 0.1336(3) 0.6032(3) 0.59173(15) 0.0270(7) Uani 1 1 d . .
H28 H 0.0453 0.6167 0.5868 0.032 Uiso 1 1 calc R U
C37 C 0.2550(4) 0.6752(3) 0.28811(15) 0.0301(7) Uani 1 1 d . .
C54 C 0.1151(3) 0.2564(3) 0.21047(15) 0.0295(7) Uani 1 1 d . .
H54 H 0.0325 0.2976 0.2372 0.035 Uiso 1 1 calc R U
C19 C 0.3016(3) 0.1330(3) 0.69025(16) 0.0302(7) Uani 1 1 d . .
H19 H 0.3581 0.0580 0.6978 0.036 Uiso 1 1 calc R U
C1 C 0.2162(3) 0.3123(3) 0.54482(15) 0.0257(7) Uani 1 1 d . .
C5 C 0.2262(3) 0.4863(3) 0.23207(15) 0.0277(7) Uani 1 1 d . .
C43 C 0.2275(3) 0.5203(3) 0.16409(15) 0.0292(7) Uani 1 1 d . .
C21 C 0.1395(3) 0.3188(3) 0.72870(16) 0.0322(8) Uani 1 1 d . .
H21 H 0.0840 0.3709 0.7627 0.039 Uiso 1 1 calc R U
C56 C 0.2461(3) 0.1030(3) 0.12815(15) 0.0286(7) Uani 1 1 d . .
C23 C 0.2275(4) 0.1729(3) 0.81300(16) 0.0339(8) Uani 1 1 d . .
C12 C 0.1315(4) 0.0775(3) 0.52522(18) 0.0371(8) Uani 1 1 d . .
H12 H 0.0527 0.1369 0.5456 0.044 Uiso 1 1 calc R U
C58 C 0.3461(3) 0.2253(3) 0.16937(17) 0.0329(8) Uani 1 1 d . .
H58 H 0.4215 0.2449 0.1685 0.039 Uiso 1 1 calc R U
C55 C 0.1254(4) 0.1665(3) 0.16989(16) 0.0320(8) Uani 1 1 d . .
H55 H 0.0495 0.1478 0.1704 0.038 Uiso 1 1 calc R U
C22 C 0.1353(3) 0.3533(3) 0.66552(15) 0.0310(7) Uani 1 1 d . .
H22 H 0.0778 0.4281 0.6582 0.037 Uiso 1 1 calc R U
C32 C 0.3682(3) 0.4899(3) 0.56925(17) 0.0336(8) Uani 1 1 d . .
H32 H 0.4410 0.4254 0.5490 0.040 Uiso 1 1 calc R U
C33 C 0.3159(4) 0.7471(3) 0.68198(17) 0.0357(8) Uani 1 1 d . .
C16 C 0.3534(4) 0.0127(3) 0.46107(17) 0.0368(8) Uani 1 1 d . .
H16 H 0.4262 0.0282 0.4374 0.044 Uiso 1 1 calc R U
C10 C 0.2297(4) 0.1742(3) 0.34742(16) 0.0339(8) Uani 1 1 d . .
H10A H 0.2200 0.1726 0.3031 0.051 Uiso 1 1 calc R U
H10B H 0.1573 0.1583 0.3748 0.051 Uiso 1 1 calc R U
H10C H 0.3153 0.1161 0.3526 0.051 Uiso 1 1 calc R U
C57 C 0.3553(3) 0.1365(3) 0.12844(17) 0.0326(8) Uani 1 1 d . .
H57 H 0.4368 0.0980 0.1002 0.039 Uiso 1 1 calc R U
C31 C 0.3929(3) 0.5672(3) 0.60670(17) 0.0350(8) Uani 1 1 d . .
H31 H 0.4814 0.5538 0.6110 0.042 Uiso 1 1 calc R U
C46 C 0.2353(4) 0.5869(3) 0.03264(17) 0.0387(9) Uani 1 1 d . .
C59 C 0.2608(4) 0.0030(3) 0.08250(16) 0.0339(8) Uani 1 1 d . .
C48 C 0.1457(4) 0.4988(3) 0.12589(17) 0.0360(8) Uani 1 1 d . .
H48 H 0.0873 0.4617 0.1437 0.043 Uiso 1 1 calc R U
C38 C 0.3825(4) 0.6778(3) 0.28851(19) 0.0416(9) Uani 1 1 d . .
H38 H 0.4543 0.6078 0.2909 0.050 Uiso 1 1 calc R U
C47 C 0.1494(4) 0.5311(3) 0.06236(17) 0.0420(9) Uani 1 1 d . .
H47 H 0.0932 0.5153 0.0386 0.050 Uiso 1 1 calc R U
C13 C 0.1428(5) -0.0377(4) 0.5315(2) 0.0478(10) Uani 1 1 d . .
H13 H 0.0714 -0.0548 0.5555 0.057 Uiso 1 1 calc R U
C25 C 0.3411(4) 0.0559(3) 0.81821(18) 0.0438(9) Uani 1 1 d . .
H25A H 0.3258 -0.0046 0.7972 0.066 Uiso 1 1 calc R U
H25B H 0.3424 0.0394 0.8630 0.066 Uiso 1 1 calc R U
H25C H 0.4267 0.0593 0.7977 0.066 Uiso 1 1 calc R U
C9 C 0.2064(4) 0.6254(3) 0.42982(17) 0.0404(9) Uani 1 1 d . .
H9A H 0.1844 0.6357 0.4762 0.061 Uiso 1 1 calc R U
H9B H 0.1359 0.6824 0.4114 0.061 Uiso 1 1 calc R U
H9C H 0.2909 0.6349 0.4142 0.061 Uiso 1 1 calc R U
C15 C 0.3642(5) -0.1015(3) 0.4677(2) 0.0485(10) Uani 1 1 d . .
H15 H 0.4434 -0.1617 0.4485 0.058 Uiso 1 1 calc R U
C14 C 0.2587(5) -0.1263(3) 0.5025(2) 0.0496(11) Uani 1 1 d . .
H14 H 0.2655 -0.2034 0.5065 0.059 Uiso 1 1 calc R U
C45 C 0.3152(4) 0.6096(3) 0.07099(17) 0.0426(9) Uani 1 1 d . .
H45 H 0.3732 0.6470 0.0533 0.051 Uiso 1 1 calc R U
C44 C 0.3111(4) 0.5779(3) 0.13506(16) 0.0379(8) Uani 1 1 d . .
H44 H 0.3655 0.5957 0.1592 0.045 Uiso 1 1 calc R U
C62 C 0.2797(5) 0.0413(4) 0.01276(18) 0.0497(10) Uani 1 1 d . .
H62A H 0.2007 0.1072 0.0071 0.075 Uiso 1 1 calc R U
H62B H 0.2926 -0.0218 -0.0165 0.075 Uiso 1 1 calc R U
H62C H 0.3579 0.0627 0.0039 0.075 Uiso 1 1 calc R U
C24 C 0.0910(4) 0.1638(4) 0.84258(19) 0.0478(10) Uani 1 1 d . .
H24A H 0.0191 0.2379 0.8413 0.072 Uiso 1 1 calc R U
H24B H 0.0913 0.1417 0.8867 0.072 Uiso 1 1 calc R U
H24C H 0.0772 0.1060 0.8183 0.072 Uiso 1 1 calc R U
C35 C 0.1899(4) 0.8564(4) 0.7049(2) 0.0516(11) Uani 1 1 d . .
H35A H 0.1201 0.8343 0.7302 0.077 Uiso 1 1 calc R U
H35B H 0.1580 0.8970 0.6680 0.077 Uiso 1 1 calc R U
H35C H 0.2124 0.9064 0.7308 0.077 Uiso 1 1 calc R U
C42 C 0.1513(4) 0.7820(3) 0.28318(18) 0.0432(9) Uani 1 1 d . .
H42 H 0.0647 0.7844 0.2820 0.052 Uiso 1 1 calc R U
C49 C 0.2381(5) 0.6204(3) -0.03780(18) 0.0500(11) Uani 1 1 d . .
C26 C 0.2492(5) 0.2652(3) 0.85202(19) 0.0476(10) Uani 1 1 d . .
H26A H 0.3345 0.2711 0.8336 0.071 Uiso 1 1 calc R U
H26B H 0.2494 0.2430 0.8961 0.071 Uiso 1 1 calc R U
H26C H 0.1771 0.3393 0.8507 0.071 Uiso 1 1 calc R U
B1 B 0.2253(3) 0.2356(3) 0.48652(18) 0.0252(8) Uani 1 1 d . .
C39 C 0.4064(5) 0.7799(4) 0.2855(2) 0.0537(11) Uani 1 1 d . .
H39 H 0.4928 0.7784 0.2864 0.064 Uiso 1 1 calc R U
C60 C 0.1376(4) -0.0318(4) 0.0954(2) 0.0485(10) Uani 1 1 d . .
H60A H 0.1220 -0.0524 0.1397 0.073 Uiso 1 1 calc R U
H60B H 0.1538 -0.0975 0.0674 0.073 Uiso 1 1 calc R U
H60C H 0.0594 0.0325 0.0873 0.073 Uiso 1 1 calc R U
C34 C 0.4249(4) 0.7883(4) 0.6448(2) 0.0503(10) Uani 1 1 d . .
H34A H 0.4505 0.8309 0.6739 0.075 Uiso 1 1 calc R U
H34B H 0.3896 0.8378 0.6111 0.075 Uiso 1 1 calc R U
H34C H 0.5029 0.7219 0.6259 0.075 Uiso 1 1 calc R U
C61 C 0.3855(4) -0.1052(3) 0.0906(2) 0.0495(10) Uani 1 1 d . .
H61A H 0.4644 -0.0851 0.0840 0.074 Uiso 1 1 calc R U
H61B H 0.3985 -0.1654 0.0593 0.074 Uiso 1 1 calc R U
H61C H 0.3713 -0.1328 0.1334 0.074 Uiso 1 1 calc R U
C40 C 0.3020(6) 0.8838(4) 0.2814(2) 0.0605(13) Uani 1 1 d . .
H40 H 0.3171 0.9533 0.2795 0.073 Uiso 1 1 calc R U
B2 B 0.2326(4) 0.5573(3) 0.28991(17) 0.0274(8) Uani 1 1 d . .
C41 C 0.1757(5) 0.8848(3) 0.2800(2) 0.0593(12) Uani 1 1 d . .
H41 H 0.1052 0.9553 0.2770 0.071 Uiso 1 1 calc R U
C50 C 0.3414(7) 0.6783(5) -0.0611(2) 0.0772(17) Uani 1 1 d . .
H50A H 0.3414 0.6962 -0.1058 0.116 Uiso 1 1 calc R U
H50B H 0.4303 0.6260 -0.0563 0.116 Uiso 1 1 calc R U
H50C H 0.3169 0.7490 -0.0356 0.116 Uiso 1 1 calc R U
C36 C 0.3637(7) 0.6809(4) 0.7409(2) 0.0845(19) Uani 1 1 d . .
H36A H 0.4462 0.6150 0.7269 0.127 Uiso 1 1 calc R U
H36B H 0.2952 0.6544 0.7635 0.127 Uiso 1 1 calc R U
H36C H 0.3798 0.7317 0.7692 0.127 Uiso 1 1 calc R U
C52 C 0.2801(7) 0.5114(5) -0.0808(2) 0.0822(18) Uani 1 1 d . .
H52A H 0.2159 0.4742 -0.0687 0.123 Uiso 1 1 calc R U
H52B H 0.3686 0.4587 -0.0756 0.123 Uiso 1 1 calc R U
H52C H 0.2823 0.5324 -0.1252 0.123 Uiso 1 1 calc R U
C51 C 0.1012(7) 0.7070(5) -0.0445(3) 0.094(2) Uani 1 1 d . .
H51A H 0.0344 0.6726 -0.0320 0.142 Uiso 1 1 calc R U
H51B H 0.1028 0.7289 -0.0888 0.142 Uiso 1 1 calc R U
H51C H 0.0787 0.7749 -0.0171 0.142 Uiso 1 1 calc R U

loop_
_atom_site_aniso_label
_atom_site_aniso_U_11
_atom_site_aniso_U_22
_atom_site_aniso_U_33
_atom_site_aniso_U_23
_atom_site_aniso_U_13
_atom_site_aniso_U_12
N1 0.0252(14) 0.0215(13) 0.0233(14) -0.0005(10) -0.0049(11) -0.0103(10)
N2 0.0289(14) 0.0199(13) 0.0260(14) -0.0009(10) -0.0060(11) -0.0103(11)
C17 0.0267(16) 0.0282(16) 0.0260(16) 0.0013(12) -0.0076(13) -0.0150(13)
C11 0.0341(18) 0.0266(16) 0.0216(16) 0.0023(12) -0.0104(13) -0.0147(14)
C27 0.0263(16) 0.0264(16) 0.0239(16) 0.0028(12) -0.0046(13) -0.0118(13)
C4 0.0266(16) 0.0252(16) 0.0253(16) -0.0019(12) -0.0039(13) -0.0130(13)
C7 0.0231(16) 0.0226(15) 0.0251(16) -0.0031(12) -0.0039(12) -0.0097(12)
C8 0.0234(16) 0.0248(16) 0.0269(17) 0.0003(12) -0.0073(13) -0.0096(12)
C2 0.0230(16) 0.0256(16) 0.0230(16) -0.0006(12) -0.0035(12) -0.0091(12)
C3 0.0221(15) 0.0219(15) 0.0260(16) -0.0020(12) -0.0030(12) -0.0077(12)
C30 0.0331(18) 0.0298(17) 0.0220(16) 0.0013(12) -0.0060(13) -0.0153(14)
C18 0.0349(19) 0.0262(16) 0.0286(18) -0.0035(13) -0.0060(14) -0.0108(14)
C29 0.0275(17) 0.0292(17) 0.0291(18) -0.0039(13) 0.0019(14) -0.0106(13)
C20 0.0328(18) 0.0334(17) 0.0245(17) 0.0038(13) -0.0082(14) -0.0183(14)
C53 0.0315(17) 0.0250(16) 0.0231(16) 0.0015(12) -0.0096(13) -0.0110(13)
C6 0.0261(16) 0.0245(15) 0.0255(16) -0.0030(12) -0.0053(13) -0.0097(13)
C28 0.0201(16) 0.0322(17) 0.0271(17) -0.0034(13) -0.0016(13) -0.0091(13)
C37 0.043(2) 0.0276(17) 0.0227(16) 0.0026(12) -0.0088(14) -0.0153(15)
C54 0.0310(18) 0.0349(18) 0.0237(16) -0.0035(13) -0.0027(13) -0.0143(14)
C19 0.0358(19) 0.0251(16) 0.0317(18) 0.0038(13) -0.0122(15) -0.0109(14)
C1 0.0247(16) 0.0265(16) 0.0257(17) 0.0010(12) -0.0051(13) -0.0092(13)
C5 0.0299(17) 0.0281(16) 0.0260(17) 0.0011(12) -0.0062(13) -0.0116(13)
C43 0.0378(19) 0.0213(16) 0.0265(17) -0.0023(12) -0.0068(14) -0.0081(14)
C21 0.0333(19) 0.0332(18) 0.0278(18) -0.0025(13) -0.0021(14) -0.0110(15)
C56 0.0352(18) 0.0306(17) 0.0250(17) 0.0015(13) -0.0060(14) -0.0178(14)
C23 0.043(2) 0.0384(19) 0.0279(18) 0.0037(14) -0.0114(15) -0.0217(16)
C12 0.036(2) 0.0351(19) 0.044(2) 0.0081(15) -0.0097(16) -0.0178(16)
C58 0.0286(18) 0.0369(19) 0.038(2) -0.0048(14) -0.0046(15) -0.0176(15)
C55 0.0362(19) 0.0404(19) 0.0274(18) 0.0007(14) -0.0056(14) -0.0233(16)
C22 0.0350(19) 0.0282(17) 0.0280(18) 0.0020(13) -0.0041(14) -0.0107(14)
C32 0.0279(18) 0.0269(17) 0.042(2) -0.0083(14) -0.0049(15) -0.0056(14)
C33 0.045(2) 0.0360(19) 0.0330(19) -0.0012(14) -0.0121(16) -0.0199(16)
C16 0.046(2) 0.0293(18) 0.035(2) 0.0038(14) -0.0056(16) -0.0145(16)
C10 0.054(2) 0.0261(17) 0.0282(18) 0.0002(13) -0.0155(16) -0.0184(15)
C57 0.0277(18) 0.0338(18) 0.0358(19) -0.0091(14) -0.0005(14) -0.0126(14)
C31 0.0240(17) 0.0363(19) 0.046(2) -0.0082(15) -0.0125(15) -0.0091(14)
C46 0.058(2) 0.0276(18) 0.0266(18) 0.0010(13) -0.0095(17) -0.0109(16)
C59 0.041(2) 0.0385(19) 0.0285(18) -0.0060(14) -0.0035(15) -0.0228(16)
C48 0.045(2) 0.0357(19) 0.0335(19) 0.0056(14) -0.0130(16) -0.0204(16)
C38 0.044(2) 0.037(2) 0.047(2) 0.0007(16) -0.0061(18) -0.0203(17)
C47 0.058(3) 0.038(2) 0.031(2) 0.0004(15) -0.0190(18) -0.0145(18)
C13 0.057(3) 0.052(2) 0.054(2) 0.0182(19) -0.021(2) -0.039(2)
C25 0.054(2) 0.046(2) 0.031(2) 0.0109(16) -0.0155(18) -0.0160(18)
C9 0.068(3) 0.0280(18) 0.0261(18) -0.0024(13) -0.0073(17) -0.0200(17)
C15 0.068(3) 0.0252(19) 0.046(2) 0.0016(16) -0.010(2) -0.0114(18)
C14 0.079(3) 0.032(2) 0.051(2) 0.0069(17) -0.027(2) -0.030(2)
C45 0.063(3) 0.037(2) 0.031(2) 0.0033(15) -0.0069(18) -0.0238(18)
C44 0.057(2) 0.0366(19) 0.0268(18) 0.0014(14) -0.0103(16) -0.0240(17)
C62 0.069(3) 0.053(2) 0.031(2) -0.0050(17) -0.0076(19) -0.029(2)
C24 0.051(2) 0.066(3) 0.035(2) 0.0142(18) -0.0069(18) -0.032(2)
C35 0.045(2) 0.052(2) 0.060(3) -0.029(2) 0.005(2) -0.025(2)
C42 0.054(2) 0.0311(19) 0.045(2) 0.0044(15) -0.0157(18) -0.0131(17)
C49 0.081(3) 0.044(2) 0.0254(19) 0.0055(16) -0.0138(19) -0.023(2)
C26 0.068(3) 0.049(2) 0.034(2) 0.0014(16) -0.0183(19) -0.026(2)
B1 0.0193(17) 0.0260(18) 0.0288(19) 0.0017(14) -0.0047(14) -0.0069(14)
C39 0.064(3) 0.061(3) 0.051(3) -0.006(2) 0.000(2) -0.044(2)
C60 0.057(3) 0.053(2) 0.049(2) -0.0128(18) -0.005(2) -0.036(2)
C34 0.038(2) 0.048(2) 0.070(3) -0.0162(19) -0.008(2) -0.0223(18)
C61 0.059(3) 0.039(2) 0.053(3) -0.0075(17) -0.011(2) -0.0206(19)
C40 0.096(4) 0.038(2) 0.057(3) -0.0037(19) -0.003(3) -0.041(3)
B2 0.031(2) 0.0258(18) 0.0244(19) 0.0020(14) -0.0065(15) -0.0085(15)
C41 0.081(3) 0.025(2) 0.064(3) 0.0020(18) -0.008(2) -0.014(2)
C50 0.131(5) 0.082(4) 0.034(2) 0.011(2) -0.012(3) -0.060(4)
C36 0.161(6) 0.061(3) 0.060(3) 0.012(2) -0.069(4) -0.052(3)
C52 0.144(6) 0.080(4) 0.029(2) -0.007(2) -0.010(3) -0.052(4)
C51 0.112(5) 0.104(5) 0.057(3) 0.030(3) -0.040(3) -0.019(4)

loop_
_atom_type_symbol
_atom_type_description
_atom_type_scat_dispersion_real
_atom_type_scat_dispersion_imag
_atom_type_scat_source
C C 0.0033 0.0016 'International Tables Vol C Tables 4.2.6.8 and 6.1.1.4'
H H 0.0000 0.0000 'International Tables Vol C Tables 4.2.6.8 and 6.1.1.4'
B B 0.0013 0.0007 'International Tables Vol C Tables 4.2.6.8 and 6.1.1.4'
N N 0.0061 0.0033 'International Tables Vol C Tables 4.2.6.8 and 6.1.1.4'

loop_
_geom_angle_atom_site_label_1
_geom_angle_atom_site_label_2
_geom_angle_atom_site_label_3
_geom_angle
C8 N1 C3 118.5(2)
C8 N1 B1 132.3(3)
C3 N1 B1 109.2(2)
C4 N2 C7 118.8(2)
C4 N2 B2 131.4(3)
C7 N2 B2 109.8(2)
C22 C17 C18 116.4(3)
C22 C17 C1 123.3(3)
C18 C17 C1 120.3(3)
C16 C11 C12 116.6(3)
C16 C11 B1 123.0(3)
C12 C11 B1 120.1(3)
C32 C27 C28 117.3(3)
C32 C27 C2 119.5(3)
C28 C27 C2 123.1(3)
C3 C4 N2 120.2(3)
C3 C4 C9 124.1(3)
N2 C4 C9 115.7(3)
C8 C7 N2 120.8(3)
C8 C7 C6 132.0(3)
N2 C7 C6 107.2(2)
C7 C8 N1 120.4(3)
C7 C8 C10 124.3(3)
N1 C8 C10 115.3(3)
C1 C2 C3 110.8(3)
C1 C2 C27 124.1(3)
C3 C2 C27 124.3(3)
C4 C3 N1 121.1(3)
C4 C3 C2 131.7(3)
N1 C3 C2 107.3(2)
C29 C30 C31 116.8(3)
C29 C30 C33 123.4(3)
C31 C30 C33 119.8(3)
C19 C18 C17 121.6(3)
C19 C18 H18 119.2
C17 C18 H18 119.2
C30 C29 C28 121.8(3)
C30 C29 H29 119.1
C28 C29 H29 119.1
C19 C20 C21 116.7(3)
C19 C20 C23 122.7(3)
C21 C20 C23 120.6(3)
C58 C53 C54 117.7(3)
C58 C53 C6 119.1(3)
C54 C53 C6 123.1(3)
C5 C6 C7 110.6(3)
C5 C6 C53 123.8(3)
C7 C6 C53 125.5(3)
C27 C28 C29 121.2(3)
C27 C28 H28 119.4
C29 C28 H28 119.4
C38 C37 C42 116.6(3)
C38 C37 B2 121.0(3)
C42 C37 B2 122.3(3)
C55 C54 C53 120.7(3)
C55 C54 H54 119.6
C53 C54 H54 119.6
C20 C19 C18 121.9(3)
C20 C19 H19 119.0
C18 C19 H19 119.0
C2 C1 C17 125.2(3)
C2 C1 B1 107.8(3)
C17 C1 B1 126.9(3)
C6 C5 C43 124.8(3)
C6 C5 B2 107.8(3)
C43 C5 B2 127.5(3)
C44 C43 C48 116.5(3)
C44 C43 C5 120.7(3)
C48 C43 C5 122.8(3)
C22 C21 C20 121.8(3)
C22 C21 H21 119.1
C20 C21 H21 119.1
C57 C56 C55 116.5(3)
C57 C56 C59 120.3(3)
C55 C56 C59 123.3(3)
C25 C23 C24 108.8(3)
C25 C23 C20 112.4(3)
C24 C23 C20 108.5(3)
C25 C23 C26 107.8(3)
C24 C23 C26 109.3(3)
C20 C23 C26 110.0(3)
C13 C12 C11 121.1(4)
C13 C12 H12 119.4
C11 C12 H12 119.4
C57 C58 C53 121.2(3)
C57 C58 H58 119.4
C53 C58 H58 119.4
C54 C55 C56 122.0(3)
C54 C55 H55 119.0
C56 C55 H55 119.0
C21 C22 C17 121.5(3)
C21 C22 H22 119.2
C17 C22 H22 119.2
C27 C32 C31 122.0(3)
C27 C32 H32 119.0
C31 C32 H32 119.0
C36 C33 C34 110.2(4)
C36 C33 C35 109.2(4)
C34 C33 C35 106.9(3)
C36 C33 C30 108.6(3)
C34 C33 C30 110.4(3)
C35 C33 C30 111.6(3)
C15 C16 C11 122.0(4)
C15 C16 H16 119.0
C11 C16 H16 119.0
C8 C10 H10A 109.5
C8 C10 H10B 109.5
H10A C10 H10B 109.5
C8 C10 H10C 109.5
H10A C10 H10C 109.5
H10B C10 H10C 109.5
C58 C57 C56 121.8(3)
C58 C57 H57 119.1
C56 C57 H57 119.1
C32 C31 C30 121.0(3)
C32 C31 H31 119.5
C30 C31 H31 119.5
C45 C46 C47 116.2(3)
C45 C46 C49 123.0(4)
C47 C46 C49 120.8(4)
C60 C59 C62 108.7(3)
C60 C59 C56 112.6(3)
C62 C59 C56 108.7(3)
C60 C59 C61 107.7(3)
C62 C59 C61 109.2(3)
C56 C59 C61 109.9(3)
C47 C48 C43 121.7(3)
C47 C48 H48 119.2
C43 C48 H48 119.2
C39 C38 C37 122.5(4)
C39 C38 H38 118.7
C37 C38 H38 118.7
C48 C47 C46 122.0(4)
C48 C47 H47 119.0
C46 C47 H47 119.0
C14 C13 C12 120.3(4)
C14 C13 H13 119.9
C12 C13 H13 119.9
C23 C25 H25A 109.5
C23 C25 H25B 109.5
H25A C25 H25B 109.5
C23 C25 H25C 109.5
H25A C25 H25C 109.5
H25B C25 H25C 109.5
C4 C9 H9A 109.5
C4 C9 H9B 109.5
H9A C9 H9B 109.5
C4 C9 H9C 109.5
H9A C9 H9C 109.5
H9B C9 H9C 109.5
C14 C15 C16 120.0(4)
C14 C15 H15 120.0
C16 C15 H15 120.0
C15 C14 C13 120.0(3)
C15 C14 H14 120.0
C13 C14 H14 120.0
C46 C45 C44 121.9(4)
C46 C45 H45 119.0
C44 C45 H45 119.0
C45 C44 C43 121.7(3)
C45 C44 H44 119.1
C43 C44 H44 119.1
C59 C62 H62A 109.5
C59 C62 H62B 109.5
H62A C62 H62B 109.5
C59 C62 H62C 109.5
H62A C62 H62C 109.5
H62B C62 H62C 109.5
C23 C24 H24A 109.5
C23 C24 H24B 109.5
H24A C24 H24B 109.5
C23 C24 H24C 109.5
H24A C24 H24C 109.5
H24B C24 H24C 109.5
C33 C35 H35A 109.5
C33 C35 H35B 109.5
H35A C35 H35B 109.5
C33 C35 H35C 109.5
H35A C35 H35C 109.5
H35B C35 H35C 109.5
C41 C42 C37 120.7(4)
C41 C42 H42 119.6
C37 C42 H42 119.6
C51 C49 C52 111.9(5)
C51 C49 C46 109.2(4)
C52 C49 C46 109.4(3)
C51 C49 C50 107.1(4)
C52 C49 C50 107.0(4)
C46 C49 C50 112.2(4)
C23 C26 H26A 109.5
C23 C26 H26B 109.5
H26A C26 H26B 109.5
C23 C26 H26C 109.5
H26A C26 H26C 109.5
H26B C26 H26C 109.5
N1 B1 C1 104.9(3)
N1 B1 C11 129.4(3)
C1 B1 C11 125.6(3)
C40 C39 C38 119.6(4)
C40 C39 H39 120.2
C38 C39 H39 120.2
C59 C60 H60A 109.5
C59 C60 H60B 109.5
H60A C60 H60B 109.5
C59 C60 H60C 109.5
H60A C60 H60C 109.5
H60B C60 H60C 109.5
C33 C34 H34A 109.5
C33 C34 H34B 109.5
H34A C34 H34B 109.5
C33 C34 H34C 109.5
H34A C34 H34C 109.5
H34B C34 H34C 109.5
C59 C61 H61A 109.5
C59 C61 H61B 109.5
H61A C61 H61B 109.5
C59 C61 H61C 109.5
H61A C61 H61C 109.5
H61B C61 H61C 109.5
C41 C40 C39 119.7(4)
C41 C40 H40 120.2
C39 C40 H40 120.2
N2 B2 C5 104.6(3)
N2 B2 C37 127.7(3)
C5 B2 C37 127.5(3)
C40 C41 C42 120.9(4)
C40 C41 H41 119.6
C42 C41 H41 119.6
C49 C50 H50A 109.5
C49 C50 H50B 109.5
H50A C50 H50B 109.5
C49 C50 H50C 109.5
H50A C50 H50C 109.5
H50B C50 H50C 109.5
C33 C36 H36A 109.5
C33 C36 H36B 109.5
H36A C36 H36B 109.5
C33 C36 H36C 109.5
H36A C36 H36C 109.5
H36B C36 H36C 109.5
C49 C52 H52A 109.5
C49 C52 H52B 109.5
H52A C52 H52B 109.5
C49 C52 H52C 109.5
H52A C52 H52C 109.5
H52B C52 H52C 109.5
C49 C51 H51A 109.5
C49 C51 H51B 109.5
H51A C51 H51B 109.5
C49 C51 H51C 109.5
H51A C51 H51C 109.5
H51B C51 H51C 109.5

loop_
_geom_bond_atom_site_label_1
_geom_bond_atom_site_label_2
_geom_bond_distance
N1 C8 1.402(4)
N1 C3 1.440(4)
N1 B1 1.456(4)
N2 C4 1.401(4)
N2 C7 1.437(4)
N2 B2 1.442(4)
C17 C22 1.396(4)
C17 C18 1.396(4)
C17 C1 1.476(4)
C11 C16 1.396(5)
C11 C12 1.396(5)
C11 B1 1.563(5)
C27 C32 1.376(5)
C27 C28 1.386(4)
C27 C2 1.496(4)
C4 C3 1.348(4)
C4 C9 1.497(4)
C7 C8 1.350(4)
C7 C6 1.460(4)
C8 C10 1.493(4)
C2 C1 1.369(4)
C2 C3 1.458(4)
C30 C29 1.385(5)
C30 C31 1.401(5)
C30 C33 1.540(4)
C18 C19 1.386(5)
C18 H18 0.9300
C29 C28 1.387(4)
C29 H29 0.9300
C20 C19 1.384(5)
C20 C21 1.392(5)
C20 C23 1.534(4)
C53 C58 1.384(5)
C53 C54 1.387(5)
C53 C6 1.493(4)
C6 C5 1.368(4)
C28 H28 0.9300
C37 C38 1.391(5)
C37 C42 1.394(5)
C37 B2 1.563(5)
C54 C55 1.380(4)
C54 H54 0.9300
C19 H19 0.9300
C1 B1 1.538(5)
C5 C43 1.477(4)
C5 B2 1.547(5)
C43 C44 1.393(5)
C43 C48 1.397(5)
C21 C22 1.387(5)
C21 H21 0.9300
C56 C57 1.389(5)
C56 C55 1.393(5)
C56 C59 1.530(4)
C23 C25 1.527(5)
C23 C24 1.533(5)
C23 C26 1.535(5)
C12 C13 1.387(5)
C12 H12 0.9300
C58 C57 1.378(5)
C58 H58 0.9300
C55 H55 0.9300
C22 H22 0.9300
C32 C31 1.384(5)
C32 H32 0.9300
C33 C36 1.527(5)
C33 C34 1.529(5)
C33 C35 1.529(5)
C16 C15 1.377(5)
C16 H16 0.9300
C10 H10A 0.9600
C10 H10B 0.9600
C10 H10C 0.9600
C57 H57 0.9300
C31 H31 0.9300
C46 C45 1.388(5)
C46 C47 1.401(6)
C46 C49 1.525(5)
C59 C60 1.522(5)
C59 C62 1.529(5)
C59 C61 1.538(5)
C48 C47 1.381(5)
C48 H48 0.9300
C38 C39 1.376(5)
C38 H38 0.9300
C47 H47 0.9300
C13 C14 1.369(6)
C13 H13 0.9300
C25 H25A 0.9600
C25 H25B 0.9600
C25 H25C 0.9600
C9 H9A 0.9600
C9 H9B 0.9600
C9 H9C 0.9600
C15 C14 1.367(6)
C15 H15 0.9300
C14 H14 0.9300
C45 C44 1.389(5)
C45 H45 0.9300
C44 H44 0.9300
C62 H62A 0.9600
C62 H62B 0.9600
C62 H62C 0.9600
C24 H24A 0.9600
C24 H24B 0.9600
C24 H24C 0.9600
C35 H35A 0.9600
C35 H35B 0.9600
C35 H35C 0.9600
C42 C41 1.387(6)
C42 H42 0.9300
C49 C51 1.498(7)
C49 C52 1.518(6)
C49 C50 1.538(7)
C26 H26A 0.9600
C26 H26B 0.9600
C26 H26C 0.9600
C39 C40 1.372(7)
C39 H39 0.9300
C60 H60A 0.9600
C60 H60B 0.9600
C60 H60C 0.9600
C34 H34A 0.9600
C34 H34B 0.9600
C34 H34C 0.9600
C61 H61A 0.9600
C61 H61B 0.9600
C61 H61C 0.9600
C40 C41 1.366(7)
C40 H40 0.9300
C41 H41 0.9300
C50 H50A 0.9600
C50 H50B 0.9600
C50 H50C 0.9600
C36 H36A 0.9600
C36 H36B 0.9600
C36 H36C 0.9600
C52 H52A 0.9600
C52 H52B 0.9600
C52 H52C 0.9600
C51 H51A 0.9600
C51 H51B 0.9600
C51 H51C 0.9600
